data_4033007
loop_
_publ_author_name
'Chandrasekhar, Attoor'
'Sankararaman, Sethuraman'

_publ_section_title
;
 Selective Synthesis of 3-Arylbenzo-1,2,3-triazin-4(3H)-ones and
 1-Aryl-(1H)-benzo-1,2,3-triazoles from 1,3-Diaryltriazenes through Pd(0)
 Catalyzed Annulation Reactions.
;
_journal_issue 21
_journal_name_full 'The Journal of organic chemistry'
_journal_page_first 11487
_journal_page_last 11493
_journal_paper_doi 10.1021/acs.joc.7b02023
_journal_volume 82
_journal_year 2017
_chemical_formula_moiety 'C14 H10 Br N3 O'
_chemical_formula_sum 'C14 H10 Br N3 O'
_chemical_formula_weight 316.16
_space_group_crystal_system orthorhombic
_space_group_IT_number 61
_space_group_name_Hall '-P 2ac 2ab'
_space_group_name_H-M_alt 'P b c a'
_symmetry_space_group_name_Hall '-P 2ac 2ab'
_symmetry_space_group_name_H-M 'P b c a'
_atom_sites_solution_hydrogens geom
_audit_creation_method SHELXL-2014/7
_cell_angle_alpha 90
_cell_angle_beta 90
_cell_angle_gamma 90
_cell_formula_units_Z 8
_cell_length_a 15.5352(11)
_cell_length_b 7.2602(5)
_cell_length_c 23.4507(17)
_cell_measurement_reflns_used 2240
_cell_measurement_temperature 296(2)
_cell_measurement_theta_max 22.67
_cell_measurement_theta_min 2.18
_cell_volume 2645.0(3)
_computing_cell_refinement 'Bruker SAINT'
_computing_data_collection 'Bruker APEX2'
_computing_data_reduction 'Bruker SAINT'
_computing_molecular_graphics 'Bruker SHELXTL'
_computing_publication_material 'Bruker SHELXTL'
_computing_structure_refinement 'SHELXL-2014/7 (Sheldrick, 2014)'
_computing_structure_solution 'SHELXS-97 (Sheldrick 2008)'
_diffrn_ambient_temperature 296(2)
_diffrn_measured_fraction_theta_full 1.000
_diffrn_measured_fraction_theta_max 1.000
_diffrn_measurement_device_type 'Bruker APEX-II CCD'
_diffrn_measurement_method '\f and \w scans'
_diffrn_radiation_type MoK\a
_diffrn_radiation_wavelength 0.71073
_diffrn_reflns_av_R_equivalents 0.0535
_diffrn_reflns_av_unetI/netI 0.0616
_diffrn_reflns_Laue_measured_fraction_full 1.000
_diffrn_reflns_Laue_measured_fraction_max 1.000
_diffrn_reflns_limit_h_max 18
_diffrn_reflns_limit_h_min -15
_diffrn_reflns_limit_k_max 8
_diffrn_reflns_limit_k_min -8
_diffrn_reflns_limit_l_max 27
_diffrn_reflns_limit_l_min -22
_diffrn_reflns_number 10250
_diffrn_reflns_point_group_measured_fraction_full 1.000
_diffrn_reflns_point_group_measured_fraction_max 1.000
_diffrn_reflns_theta_full 24.998
_diffrn_reflns_theta_max 24.998
_diffrn_reflns_theta_min 2.176
_exptl_absorpt_coefficient_mu 3.103
_exptl_absorpt_correction_T_max 0.637
_exptl_absorpt_correction_T_min 0.511
_exptl_absorpt_correction_type multi-scan
_exptl_absorpt_process_details 'SADABS V2014/5(Bruker AXS.Inc)'
_exptl_crystal_colour brown
_exptl_crystal_density_diffrn 1.588
_exptl_crystal_description Prism
_exptl_crystal_F_000 1264
_exptl_crystal_size_max 0.250
_exptl_crystal_size_mid 0.220
_exptl_crystal_size_min 0.160
_refine_diff_density_max 0.372
_refine_diff_density_min -0.420
_refine_diff_density_rms 0.051
_refine_ls_extinction_method none
_refine_ls_goodness_of_fit_ref 1.045
_refine_ls_hydrogen_treatment constr
_refine_ls_matrix_type full
_refine_ls_number_parameters 173
_refine_ls_number_reflns 2336
_refine_ls_number_restraints 0
_refine_ls_restrained_S_all 1.045
_refine_ls_R_factor_all 0.0855
_refine_ls_R_factor_gt 0.0447
_refine_ls_shift/su_max 0.001
_refine_ls_shift/su_mean 0.000
_refine_ls_structure_factor_coef Fsqd
_refine_ls_weighting_details 'w=1/[\s^2^(Fo^2^)+(0.0350P)^2^+0.9781P] where P=(Fo^2^+2Fc^2^)/3'
_refine_ls_weighting_scheme calc
_refine_ls_wR_factor_gt 0.0953
_refine_ls_wR_factor_ref 0.1077
_reflns_Friedel_coverage 0.000
_reflns_number_gt 1487
_reflns_number_total 2336
_reflns_threshold_expression 'I > 2\s(I)'
_cod_data_source_file jo7b02023_si_003.cif
_cod_data_source_block 821
_cod_depositor_comments 'Adding full bibliography for 4033007--4033008.cif.'
_cod_database_code 4033007
_shelx_shelxl_version_number 2014/7
_shelx_space_group_comment
; 
The symmetry employed for this shelxl refinement is uniquely defined 
by the following loop, which should always be used as a source of 
symmetry information in preference to the above space-group names. 
They are only intended as comments. 
;
_shelx_estimated_absorpt_t_min 0.511
_shelx_estimated_absorpt_t_max 0.637

loop_
_space_group_symop_operation_xyz
'x, y, z'
'-x+1/2, -y, z+1/2'
'-x, y+1/2, -z+1/2'
'x+1/2, -y+1/2, -z'
'-x, -y, -z'
'x-1/2, y, -z-1/2'
'x, -y-1/2, z-1/2'
'-x-1/2, y-1/2, z'

loop_
_atom_site_label
_atom_site_type_symbol
_atom_site_fract_x
_atom_site_fract_y
_atom_site_fract_z
_atom_site_U_iso_or_equiv
_atom_site_adp_type
_atom_site_occupancy
_atom_site_site_symmetry_order
_atom_site_calc_flag
_atom_site_refinement_flags_posn
_atom_site_refinement_flags_adp
Br1 Br 1.02260(3) 1.16706(7) 0.61834(2) 0.0848(3) Uani 1 1 d . .
C1 C 0.7967(2) 0.7167(5) 0.59431(17) 0.0475(10) Uani 1 1 d . .
C2 C 0.7163(3) 0.6918(6) 0.5708(2) 0.0614(12) Uani 1 1 d . .
H2 H 0.6672 0.7155 0.5923 0.074 Uiso 1 1 calc R U
C3 C 0.7089(3) 0.6323(6) 0.5158(2) 0.0639(12) Uani 1 1 d . .
H3 H 0.6544 0.6174 0.5001 0.077 Uiso 1 1 calc R U
C4 C 0.7808(3) 0.5934(5) 0.48250(18) 0.0549(11) Uani 1 1 d . .
C5 C 0.8611(3) 0.6170(5) 0.50647(16) 0.0508(10) Uani 1 1 d . .
H5 H 0.9101 0.5900 0.4853 0.061 Uiso 1 1 calc R U
C6 C 0.8694(2) 0.6807(5) 0.56210(16) 0.0440(9) Uani 1 1 d . .
C7 C 0.9534(3) 0.7133(6) 0.58780(17) 0.0524(10) Uani 1 1 d . .
C8 C 0.7716(3) 0.5282(7) 0.42225(18) 0.0809(15) Uani 1 1 d . .
H8A H 0.7732 0.6320 0.3969 0.121 Uiso 1 1 calc R U
H8B H 0.7178 0.4649 0.4180 0.121 Uiso 1 1 calc R U
H8C H 0.8180 0.4458 0.4132 0.121 Uiso 1 1 calc R U
C9 C 1.0248(2) 0.8218(6) 0.67501(15) 0.0492(10) Uani 1 1 d . .
C10 C 1.0639(2) 0.9905(6) 0.67016(15) 0.0483(10) Uani 1 1 d . .
C11 C 1.1354(3) 1.0297(6) 0.70294(18) 0.0626(12) Uani 1 1 d . .
H11 H 1.1628 1.1431 0.6995 0.075 Uiso 1 1 calc R U
C12 C 1.1655(3) 0.9018(8) 0.74026(18) 0.0709(13) Uani 1 1 d . .
H12 H 1.2132 0.9291 0.7627 0.085 Uiso 1 1 calc R U
C13 C 1.1270(3) 0.7345(8) 0.74532(19) 0.0756(14) Uani 1 1 d . .
H13 H 1.1481 0.6490 0.7713 0.091 Uiso 1 1 calc R U
C14 C 1.0573(3) 0.6916(6) 0.71229(18) 0.0649(12) Uani 1 1 d . .
H14 H 1.0319 0.5758 0.7149 0.078 Uiso 1 1 calc R U
N1 N 0.94826(19) 0.7791(4) 0.64298(13) 0.0484(8) Uani 1 1 d . .
N2 N 0.8724(2) 0.8131(4) 0.67336(13) 0.0546(9) Uani 1 1 d . .
N3 N 0.8009(2) 0.7825(5) 0.65036(15) 0.0578(9) Uani 1 1 d . .
O1 O 1.02286(18) 0.6893(5) 0.56559(12) 0.0790(10) Uani 1 1 d . .

loop_
_atom_site_aniso_label
_atom_site_aniso_U_11
_atom_site_aniso_U_22
_atom_site_aniso_U_33
_atom_site_aniso_U_23
_atom_site_aniso_U_13
_atom_site_aniso_U_12
Br1 0.0634(4) 0.0876(4) 0.1035(4) 0.0416(3) -0.0170(3) -0.0090(3)
C1 0.047(3) 0.041(2) 0.054(3) 0.0074(19) 0.0074(19) -0.0009(19)
C2 0.040(3) 0.063(3) 0.081(3) 0.012(3) 0.011(2) -0.002(2)
C3 0.049(3) 0.057(3) 0.085(3) 0.018(2) -0.016(2) -0.014(2)
C4 0.058(3) 0.044(2) 0.063(3) 0.008(2) -0.011(2) -0.015(2)
C5 0.051(3) 0.044(2) 0.058(3) 0.0044(19) 0.008(2) -0.0054(19)
C6 0.040(2) 0.042(2) 0.050(2) 0.0020(19) 0.0014(17) -0.0082(19)
C7 0.051(3) 0.056(3) 0.050(2) -0.007(2) 0.010(2) 0.000(2)
C8 0.094(4) 0.078(3) 0.070(3) -0.001(3) -0.024(3) -0.021(3)
C9 0.044(2) 0.068(3) 0.035(2) -0.004(2) 0.0072(18) 0.007(2)
C10 0.041(2) 0.061(3) 0.042(2) 0.0085(19) 0.0016(18) -0.002(2)
C11 0.050(3) 0.074(3) 0.064(3) 0.002(3) -0.002(2) -0.012(2)
C12 0.051(3) 0.104(4) 0.057(3) 0.003(3) -0.016(2) 0.002(3)
C13 0.078(4) 0.092(4) 0.057(3) 0.021(3) -0.009(2) 0.015(3)
C14 0.067(3) 0.071(3) 0.057(3) 0.008(2) 0.000(2) 0.000(3)
N1 0.0412(18) 0.060(2) 0.0440(19) -0.0072(17) 0.0057(15) -0.0021(15)
N2 0.046(2) 0.065(2) 0.053(2) -0.0042(17) 0.0133(17) 0.0000(19)
N3 0.046(2) 0.067(2) 0.060(2) 0.0030(19) 0.0184(18) 0.0003(18)
O1 0.0406(17) 0.134(3) 0.0620(18) -0.0330(19) 0.0103(14) 0.0071(18)

loop_
_atom_type_symbol
_atom_type_description
_atom_type_scat_dispersion_real
_atom_type_scat_dispersion_imag
_atom_type_scat_source
C C 0.0033 0.0016 'International Tables Vol C Tables 4.2.6.8 and 6.1.1.4'
H H 0.0000 0.0000 'International Tables Vol C Tables 4.2.6.8 and 6.1.1.4'
N N 0.0061 0.0033 'International Tables Vol C Tables 4.2.6.8 and 6.1.1.4'
O O 0.0106 0.0060 'International Tables Vol C Tables 4.2.6.8 and 6.1.1.4'
Br Br -0.2901 2.4595 'International Tables Vol C Tables 4.2.6.8 and 6.1.1.4'

loop_
_geom_angle_atom_site_label_1
_geom_angle_atom_site_label_2
_geom_angle_atom_site_label_3
_geom_angle
C2 C1 C6 119.8(4)
C2 C1 N3 117.6(4)
C6 C1 N3 122.6(4)
C3 C2 C1 119.8(4)
C3 C2 H2 120.1
C1 C2 H2 120.1
C2 C3 C4 121.8(4)
C2 C3 H3 119.1
C4 C3 H3 119.1
C5 C4 C3 118.2(4)
C5 C4 C8 120.7(4)
C3 C4 C8 121.1(4)
C4 C5 C6 120.5(4)
C4 C5 H5 119.8
C6 C5 H5 119.8
C1 C6 C5 120.0(4)
C1 C6 C7 118.3(4)
C5 C6 C7 121.7(3)
O1 C7 N1 120.3(4)
O1 C7 C6 126.7(4)
N1 C7 C6 113.1(3)
C4 C8 H8A 109.5
C4 C8 H8B 109.5
H8A C8 H8B 109.5
C4 C8 H8C 109.5
H8A C8 H8C 109.5
H8B C8 H8C 109.5
C10 C9 C14 120.1(4)
C10 C9 N1 120.9(3)
C14 C9 N1 119.0(4)
C9 C10 C11 119.6(4)
C9 C10 Br1 120.8(3)
C11 C10 Br1 119.6(3)
C12 C11 C10 119.6(4)
C12 C11 H11 120.2
C10 C11 H11 120.2
C13 C12 C11 121.0(4)
C13 C12 H12 119.5
C11 C12 H12 119.5
C12 C13 C14 120.2(4)
C12 C13 H13 119.9
C14 C13 H13 119.9
C13 C14 C9 119.4(4)
C13 C14 H14 120.3
C9 C14 H14 120.3
C7 N1 N2 125.9(3)
C7 N1 C9 121.0(3)
N2 N1 C9 113.1(3)
N3 N2 N1 119.7(3)
N2 N3 C1 120.4(3)

loop_
_geom_bond_atom_site_label_1
_geom_bond_atom_site_label_2
_geom_bond_distance
Br1 C10 1.879(4)
C1 C2 1.377(5)
C1 C6 1.383(5)
C1 N3 1.400(5)
C2 C3 1.364(6)
C2 H2 0.9300
C3 C4 1.392(6)
C3 H3 0.9300
C4 C5 1.379(5)
C4 C8 1.497(5)
C5 C6 1.390(5)
C5 H5 0.9300
C6 C7 1.457(5)
C7 O1 1.211(4)
C7 N1 1.382(5)
C8 H8A 0.9600
C8 H8B 0.9600
C8 H8C 0.9600
C9 C10 1.372(5)
C9 C14 1.383(5)
C9 N1 1.440(5)
C10 C11 1.381(5)
C11 C12 1.359(6)
C11 H11 0.9300
C12 C13 1.359(7)
C12 H12 0.9300
C13 C14 1.368(6)
C13 H13 0.9300
C14 H14 0.9300
N1 N2 1.399(4)
N2 N3 1.254(4)

loop_
_geom_torsion_atom_site_label_1
_geom_torsion_atom_site_label_2
_geom_torsion_atom_site_label_3
_geom_torsion_atom_site_label_4
_geom_torsion
C6 C1 C2 C3 -0.2(6)
N3 C1 C2 C3 178.4(4)
C1 C2 C3 C4 0.8(7)
C2 C3 C4 C5 -0.2(6)
C2 C3 C4 C8 180.0(4)
C3 C4 C5 C6 -1.0(6)
C8 C4 C5 C6 178.8(4)
C2 C1 C6 C5 -1.0(6)
N3 C1 C6 C5 -179.4(3)
C2 C1 C6 C7 178.3(4)
N3 C1 C6 C7 -0.1(5)
C4 C5 C6 C1 1.6(5)
C4 C5 C6 C7 -177.7(3)
C1 C6 C7 O1 -179.9(4)
C5 C6 C7 O1 -0.6(7)
C1 C6 C7 N1 -0.3(5)
C5 C6 C7 N1 179.0(3)
C14 C9 C10 C11 -0.4(6)
N1 C9 C10 C11 177.7(3)
C14 C9 C10 Br1 178.3(3)
N1 C9 C10 Br1 -3.6(5)
C9 C10 C11 C12 -1.0(6)
Br1 C10 C11 C12 -179.7(3)
C10 C11 C12 C13 0.9(7)
C11 C12 C13 C14 0.6(7)
C12 C13 C14 C9 -2.0(7)
C10 C9 C14 C13 1.9(6)
N1 C9 C14 C13 -176.3(4)
O1 C7 N1 N2 179.9(4)
C6 C7 N1 N2 0.2(5)
O1 C7 N1 C9 0.5(6)
C6 C7 N1 C9 -179.2(3)
C10 C9 N1 C7 85.4(5)
C14 C9 N1 C7 -96.5(4)
C10 C9 N1 N2 -94.1(4)
C14 C9 N1 N2 84.0(4)
C7 N1 N2 N3 0.3(6)
C9 N1 N2 N3 179.7(3)
N1 N2 N3 C1 -0.7(5)
C2 C1 N3 N2 -177.8(4)
C6 C1 N3 N2 0.7(6)
